data_4109408
loop_
_publ_author_name
'Mikhail Shatruk'
'Alina Dragulescu-Andrasi'
'Kristen Chambers'
'Sebastian A. Stoian'
'Emile L. Bominaar'
'Catalina Achim'
'Kim R. Dunbar'

_publ_contact_author_address
; 
Department of Chemistry
Texas A&M University
PO Box 30012 
College Station 
Texas 77842-3012 
USA
;
_publ_contact_author_email dunbar@mail.chem.tamu.edu
_publ_contact_author_fax (979)8457177
_publ_contact_author_name 'Dunbar, Kim R.'
_publ_contact_author_phone (979)8625235
_publ_section_title
;
 Properties of Prussian Blue Materials Manifested in Molecular Complexes:
 Observation of Cyanide Linkage Isomerism and Spin-Crossover Behavior in
 Pentanuclear Cyanide Clusters
;
_journal_name_full 'Journal of the American Chemical Society'
_journal_page_first 6104
_journal_page_last 6116
_journal_paper_doi 10.1021/ja066273x
_journal_volume 129
_journal_year 2007
_chemical_formula_sum 'C108 H96 Cr2 Fe3 N24'
_chemical_formula_weight 2001.64
_chemical_name_systematic
; 
 ? 
;
_space_group_IT_number 154
_symmetry_cell_setting trigonal
_symmetry_space_group_name_Hall 'P 32 2"'
_symmetry_space_group_name_H-M 'P 32 2 1'
_atom_sites_solution_hydrogens geom
_atom_sites_solution_primary direct
_atom_sites_solution_secondary difmap
_audit_creation_method SHELXL-97
_cell_angle_alpha 90.00
_cell_angle_beta 90.00
_cell_angle_gamma 120.00
_cell_formula_units_Z 3
_cell_length_a 24.8535(12)
_cell_length_b 24.8535(12)
_cell_length_c 20.228(2)
_cell_measurement_reflns_used 479
_cell_measurement_temperature 150(2)
_cell_volume 10820.8(13)
_computing_cell_refinement 'SMART V5.625 (Bruker, 2000)'
_computing_data_collection 'SMART V5.625 (Bruker, 2000)'
_computing_data_reduction 'SAINT V6.32 (Bruker, 2001)'
_computing_molecular_graphics 'X-Seed (Barbour, 2001)'
_computing_publication_material 'SHELXL-97 (Sheldrick, 1997)'
_computing_structure_refinement 'SHELXL-97 (Sheldrick, 1997)'
_computing_structure_solution 'SHELXS-97 (Sheldrick, 1997)'
_diffrn_ambient_temperature 150(2)
_diffrn_measured_fraction_theta_full 1.000
_diffrn_measured_fraction_theta_max 1.000
_diffrn_measurement_device_type 'Bruker SMART 1000 CCD area-detector'
_diffrn_measurement_method 'profile data from \w scans'
_diffrn_radiation_monochromator graphite
_diffrn_radiation_source 'fine-focus sealed tube'
_diffrn_radiation_type MoK\a
_diffrn_radiation_wavelength 0.71073
_diffrn_reflns_av_R_equivalents 0.0920
_diffrn_reflns_av_sigmaI/netI 0.0764
_diffrn_reflns_limit_h_max 31
_diffrn_reflns_limit_h_min -31
_diffrn_reflns_limit_k_max 30
_diffrn_reflns_limit_k_min -31
_diffrn_reflns_limit_l_max 25
_diffrn_reflns_limit_l_min -25
_diffrn_reflns_number 87889
_diffrn_reflns_theta_full 26.37
_diffrn_reflns_theta_max 26.37
_diffrn_reflns_theta_min 0.95
_exptl_absorpt_coefficient_mu 0.482
_exptl_absorpt_correction_T_max 0.9763
_exptl_absorpt_correction_T_min 0.8930
_exptl_absorpt_correction_type multi-scan
_exptl_absorpt_process_details 'SADABS v2.03 (Bruker, 2003)'
_exptl_crystal_colour 'burgundy red'
_exptl_crystal_density_diffrn 0.922
_exptl_crystal_description block
_exptl_crystal_F_000 3114
_exptl_crystal_size_max 0.24
_exptl_crystal_size_mid 0.12
_exptl_crystal_size_min 0.05
_platon_squeeze_details ' ?'
_refine_diff_density_max 0.559
_refine_diff_density_min -0.434
_refine_diff_density_rms 0.091
_refine_ls_abs_structure_details 'Flack H D (1983), Acta Cryst. A39, 876-881'
_refine_ls_abs_structure_Flack 0.00(3)
_refine_ls_extinction_method none
_refine_ls_goodness_of_fit_ref 0.990
_refine_ls_hydrogen_treatment constr
_refine_ls_matrix_type full
_refine_ls_number_parameters 631
_refine_ls_number_reflns 14746
_refine_ls_number_restraints 371
_refine_ls_restrained_S_all 1.008
_refine_ls_R_factor_all 0.1049
_refine_ls_R_factor_gt 0.0818
_refine_ls_shift/su_max 0.000
_refine_ls_shift/su_mean 0.000
_refine_ls_structure_factor_coef Fsqd
_refine_ls_weighting_details 'calc w=1/[\s^2^(Fo^2^)+(0.1379P)^2^+0.0000P] where P=(Fo^2^+2Fc^2^)/3'
_refine_ls_weighting_scheme calc
_refine_ls_wR_factor_gt 0.2061
_refine_ls_wR_factor_ref 0.2199
_reflns_number_gt 10442
_reflns_number_total 14746
_reflns_threshold_expression >2sigma(I)
_cod_data_source_file ja066273xsi20060829_022543.cif
_cod_data_source_block z:\x-ray\ms090\work\p32_21
_cod_original_cell_volume 10820.6(13)
_cod_database_code 4109408

loop_
_symmetry_equiv_pos_as_xyz
'x, y, z'
'-y, x-y, z+2/3'
'-x+y, -x, z+1/3'
'x-y, -y, -z+1/3'
'-x, -x+y, -z+2/3'
'y, x, -z'

loop_
_atom_site_label
_atom_site_type_symbol
_atom_site_fract_x
_atom_site_fract_y
_atom_site_fract_z
_atom_site_U_iso_or_equiv
_atom_site_adp_type
_atom_site_occupancy
_atom_site_symmetry_multiplicity
_atom_site_calc_flag
_atom_site_refinement_flags
Fe1 Fe 0.22278(4) 0.32382(4) -0.12396(5) 0.0515(3) Uani 1 1 d .
Fe2 Fe 0.49853(4) 0.49853(4) 0.0000 0.0298(2) Uani 1 2 d S
Cr1 Cr 0.28695(4) 0.40436(4) 0.10629(4) 0.0311(2) Uani 1 1 d .
N1 N 0.24772(19) 0.3524(2) 0.0224(3) 0.0468(13) Uani 1 1 d .
N2 N 0.3676(2) 0.45260(19) 0.0534(2) 0.0367(9) Uani 1 1 d U
N3 N 0.3166(2) 0.3410(3) 0.1307(3) 0.0550(14) Uani 1 1 d .
N7 N 0.2436(3) 0.4964(3) 0.0461(3) 0.0778(19) Uani 1 1 d .
N8 N 0.1675(3) 0.3222(3) 0.1980(4) 0.085(2) Uani 1 1 d .
N9 N 0.3507(3) 0.4857(4) 0.2382(3) 0.0812(19) Uani 1 1 d .
N13 N 0.1765(3) 0.2328(3) -0.1102(3) 0.0722(18) Uani 1 1 d .
N14 N 0.1407(3) 0.3141(3) -0.1104(3) 0.0657(16) Uani 1 1 d .
N15 N 0.2101(3) 0.3186(3) -0.2208(3) 0.0715(18) Uani 1 1 d .
N16 N 0.2650(2) 0.4131(2) -0.1427(2) 0.0486(12) Uani 1 1 d .
N17 N 0.4829(2) 0.51878(19) -0.0902(2) 0.0367(10) Uani 1 1 d .
N18 N 0.5241(2) 0.5862(2) 0.0155(2) 0.0421(11) Uani 1 1 d .
C1 C 0.2372(2) 0.3375(2) -0.0309(3) 0.0358(12) Uani 1 1 d .
C2 C 0.41551(18) 0.47278(18) 0.02713(19) 0.0157(8) Uani 1 1 d U
C3 C 0.3239(2) 0.2998(2) 0.1338(2) 0.0289(11) Uani 1 1 d .
C7 C 0.2583(2) 0.4643(2) 0.0716(3) 0.0363(12) Uani 1 1 d .
C8 C 0.2099(3) 0.3520(3) 0.1653(4) 0.0551(16) Uani 1 1 d .
C9 C 0.3271(3) 0.4573(3) 0.1889(3) 0.0469(14) Uani 1 1 d .
C13 C 0.1126(4) 0.2092(5) -0.1026(5) 0.093(3) Uani 1 1 d U
C14 C 0.0942(4) 0.2539(5) -0.0989(5) 0.089(2) Uani 1 1 d U
C15 C 0.1956(4) 0.1913(4) -0.1060(5) 0.086(2) Uani 1 1 d U
H15 H 0.2391 0.2069 -0.1032 0.103 Uiso 1 1 calc R
C16 C 0.1589(5) 0.1304(5) -0.1055(6) 0.111(3) Uani 1 1 d U
C17 C 0.0939(5) 0.1061(6) -0.0976(7) 0.131(3) Uani 1 1 d U
C18 C 0.0706(6) 0.1466(6) -0.0929(7) 0.130(3) Uani 1 1 d U
C19 C 0.0069(6) 0.1302(7) -0.0824(8) 0.142(4) Uani 1 1 d U
H19 H -0.0242 0.0876 -0.0799 0.170 Uiso 1 1 calc R
C20 C -0.0096(6) 0.1752(6) -0.0760(7) 0.139(4) Uani 1 1 d U
H20 H -0.0513 0.1629 -0.0648 0.167 Uiso 1 1 calc R
C21 C 0.0322(4) 0.2374(5) -0.0852(5) 0.094(3) Uani 1 1 d U
C22 C 0.0165(5) 0.2848(5) -0.0778(5) 0.098(3) Uani 1 1 d U
C23 C 0.0629(5) 0.3458(5) -0.0906(5) 0.087(2) Uani 1 1 d U
C24 C 0.1240(4) 0.3593(4) -0.1041(4) 0.078(2) Uani 1 1 d U
H24 H 0.1553 0.4015 -0.1091 0.094 Uiso 1 1 calc R
C25 C 0.1870(5) 0.0870(5) -0.0974(7) 0.122(4) Uani 1 1 d U
H25A H 0.1664 0.0519 -0.1281 0.184 Uiso 1 1 calc R
H25B H 0.1806 0.0713 -0.0519 0.184 Uiso 1 1 calc R
H25C H 0.2316 0.1104 -0.1070 0.184 Uiso 1 1 calc R
C26 C 0.0538(7) 0.0358(6) -0.0873(8) 0.165(5) Uani 1 1 d U
H26A H 0.0684 0.0143 -0.1166 0.248 Uiso 1 1 calc R
H26B H 0.0104 0.0225 -0.0975 0.248 Uiso 1 1 calc R
H26C H 0.0571 0.0256 -0.0412 0.248 Uiso 1 1 calc R
C27 C -0.0494(4) 0.2714(5) -0.0643(5) 0.104(3) Uani 1 1 d U
H27A H -0.0495 0.3107 -0.0607 0.156 Uiso 1 1 calc R
H27B H -0.0644 0.2482 -0.0228 0.156 Uiso 1 1 calc R
H27C H -0.0766 0.2467 -0.1006 0.156 Uiso 1 1 calc R
C28 C 0.0553(6) 0.4033(6) -0.0890(6) 0.109(3) Uani 1 1 d U
H28A H 0.0888 0.4368 -0.1146 0.164 Uiso 1 1 calc R
H28B H 0.0573 0.4169 -0.0432 0.164 Uiso 1 1 calc R
H28C H 0.0151 0.3931 -0.1083 0.164 Uiso 1 1 calc R
C29 C 0.2348(4) 0.3771(4) -0.2513(4) 0.076(2) Uani 1 1 d U
C30 C 0.2628(4) 0.4266(4) -0.2083(4) 0.0709(19) Uani 1 1 d U
C31 C 0.1829(5) 0.2690(5) -0.2611(5) 0.098(3) Uani 1 1 d U
H31 H 0.1664 0.2286 -0.2427 0.117 Uiso 1 1 calc R
C32 C 0.1783(6) 0.2751(6) -0.3290(6) 0.115(3) Uani 1 1 d U
C33 C 0.2032(6) 0.3324(7) -0.3607(6) 0.124(3) Uani 1 1 d U
C34 C 0.2284(5) 0.3832(6) -0.3196(5) 0.098(3) Uani 1 1 d U
C35 C 0.2571(6) 0.4512(6) -0.3449(5) 0.115(3) Uani 1 1 d U
H35 H 0.2556 0.4593 -0.3905 0.138 Uiso 1 1 calc R
C36 C 0.2822(6) 0.4947(6) -0.3046(5) 0.104(3) Uani 1 1 d U
H36 H 0.2980 0.5357 -0.3211 0.124 Uiso 1 1 calc R
C37 C 0.2894(5) 0.4875(5) -0.2320(4) 0.084(2) Uani 1 1 d U
C38 C 0.3193(4) 0.5386(4) -0.1851(4) 0.0726(19) Uani 1 1 d U
C39 C 0.3248(3) 0.5254(3) -0.1212(3) 0.0496(14) Uani 1 1 d U
C40 C 0.2961(3) 0.4626(3) -0.1044(3) 0.0492(14) Uani 1 1 d U
H40 H 0.2992 0.4542 -0.0592 0.059 Uiso 1 1 calc R
C41 C 0.1534(8) 0.2227(7) -0.3742(6) 0.164(6) Uani 1 1 d U
H41A H 0.1638 0.2380 -0.4197 0.245 Uiso 1 1 calc R
H41B H 0.1081 0.1984 -0.3693 0.245 Uiso 1 1 calc R
H41C H 0.1715 0.1965 -0.3641 0.245 Uiso 1 1 calc R
C42 C 0.2019(8) 0.3418(7) -0.4381(5) 0.160(6) Uani 1 1 d U
H42A H 0.2407 0.3484 -0.4578 0.241 Uiso 1 1 calc R
H42B H 0.1972 0.3781 -0.4467 0.241 Uiso 1 1 calc R
H42C H 0.1668 0.3048 -0.4576 0.241 Uiso 1 1 calc R
C43 C 0.3456(5) 0.6061(4) -0.2088(4) 0.087(3) Uani 1 1 d U
H43A H 0.3665 0.6346 -0.1720 0.130 Uiso 1 1 calc R
H43B H 0.3115 0.6117 -0.2249 0.130 Uiso 1 1 calc R
H43C H 0.3754 0.6149 -0.2447 0.130 Uiso 1 1 calc R
C44 C 0.3556(4) 0.5736(3) -0.0716(4) 0.0676(19) Uani 1 1 d U
H44A H 0.3931 0.6084 -0.0906 0.101 Uiso 1 1 calc R
H44B H 0.3670 0.5567 -0.0337 0.101 Uiso 1 1 calc R
H44C H 0.3274 0.5881 -0.0569 0.101 Uiso 1 1 calc R
C45 C 0.4996(3) 0.5798(2) -0.0982(3) 0.0420(13) Uani 1 1 d .
C46 C 0.5228(3) 0.6155(3) -0.0403(3) 0.0501(15) Uani 1 1 d .
C47 C 0.4598(3) 0.4824(3) -0.1421(3) 0.0413(12) Uani 1 1 d .
H47 H 0.4484 0.4400 -0.1373 0.050 Uiso 1 1 calc R
C48 C 0.4508(4) 0.5019(4) -0.2039(4) 0.0620(18) Uani 1 1 d .
C49 C 0.4725(4) 0.5668(4) -0.2125(4) 0.066(2) Uani 1 1 d .
C50 C 0.4959(4) 0.6053(3) -0.1557(4) 0.0656(19) Uani 1 1 d .
C51 C 0.5128(5) 0.6701(5) -0.1566(5) 0.095(3) Uani 1 1 d .
H51 H 0.5085 0.6877 -0.1965 0.113 Uiso 1 1 calc R
C52 C 0.5347(5) 0.7066(4) -0.1016(5) 0.093(3) Uani 1 1 d .
H52 H 0.5466 0.7493 -0.1049 0.112 Uiso 1 1 calc R
C53 C 0.5404(4) 0.6829(3) -0.0396(4) 0.071(2) Uani 1 1 d .
C54 C 0.5614(4) 0.7145(4) 0.0175(5) 0.080(2) Uani 1 1 d .
C55 C 0.5658(4) 0.6832(4) 0.0746(5) 0.083(3) Uani 1 1 d .
C56 C 0.5439(3) 0.6203(3) 0.0720(4) 0.0621(18) Uani 1 1 d .
H56 H 0.5426 0.5995 0.1119 0.075 Uiso 1 1 calc R
C57 C 0.4210(4) 0.4544(3) -0.2585(3) 0.071(2) Uani 1 1 d .
H57A H 0.4147 0.4142 -0.2433 0.107 Uiso 1 1 calc R
H57B H 0.4482 0.4680 -0.2974 0.107 Uiso 1 1 calc R
H57C H 0.3809 0.4503 -0.2702 0.107 Uiso 1 1 calc R
C58 C 0.4696(5) 0.5887(4) -0.2804(4) 0.084(3) Uani 1 1 d .
H58A H 0.4751 0.6305 -0.2780 0.126 Uiso 1 1 calc R
H58B H 0.4291 0.5603 -0.3003 0.126 Uiso 1 1 calc R
H58C H 0.5027 0.5896 -0.3077 0.126 Uiso 1 1 calc R
C59 C 0.5804(7) 0.7826(5) 0.0167(6) 0.133(5) Uani 1 1 d .
H59A H 0.5708 0.7934 -0.0267 0.199 Uiso 1 1 calc R
H59B H 0.6251 0.8078 0.0251 0.199 Uiso 1 1 calc R
H59C H 0.5575 0.7907 0.0510 0.199 Uiso 1 1 calc R
C60 C 0.5894(6) 0.7168(5) 0.1396(6) 0.125(4) Uani 1 1 d .
H60A H 0.5809 0.6865 0.1748 0.188 Uiso 1 1 calc R
H60B H 0.5684 0.7403 0.1496 0.188 Uiso 1 1 calc R
H60C H 0.6343 0.7454 0.1365 0.188 Uiso 1 1 calc R

loop_
_atom_site_aniso_label
_atom_site_aniso_U_11
_atom_site_aniso_U_22
_atom_site_aniso_U_33
_atom_site_aniso_U_23
_atom_site_aniso_U_13
_atom_site_aniso_U_12
Fe1 0.0432(5) 0.0559(5) 0.0628(6) -0.0212(4) -0.0153(4) 0.0303(4)
Fe2 0.0250(4) 0.0250(4) 0.0373(6) 0.0010(2) -0.0010(2) 0.0111(4)
Cr1 0.0305(4) 0.0285(4) 0.0366(4) 0.0001(3) 0.0057(3) 0.0164(3)
N1 0.020(2) 0.026(2) 0.093(4) -0.004(2) 0.001(2) 0.0100(18)
N2 0.040(2) 0.030(2) 0.037(2) -0.0010(18) -0.0067(18) 0.0157(19)
N3 0.050(3) 0.069(4) 0.043(3) 0.004(3) 0.003(2) 0.028(3)
N7 0.087(5) 0.090(5) 0.084(5) 0.006(4) 0.017(4) 0.065(4)
N8 0.079(5) 0.060(4) 0.106(5) 0.016(4) 0.039(4) 0.027(4)
N9 0.085(5) 0.091(5) 0.072(4) -0.009(4) 0.001(4) 0.047(4)
N13 0.048(3) 0.063(4) 0.107(5) -0.035(3) -0.013(3) 0.028(3)
N14 0.048(3) 0.063(4) 0.085(4) -0.033(3) -0.018(3) 0.028(3)
N15 0.066(4) 0.079(4) 0.085(4) -0.031(4) -0.037(3) 0.049(4)
N16 0.052(3) 0.061(3) 0.043(3) -0.017(2) -0.017(2) 0.036(3)
N17 0.037(2) 0.027(2) 0.042(3) 0.0088(19) 0.000(2) 0.0129(19)
N18 0.033(2) 0.032(2) 0.058(3) 0.001(2) -0.002(2) 0.014(2)
C1 0.025(2) 0.036(3) 0.044(3) -0.022(3) -0.011(2) 0.014(2)
C2 0.0146(17) 0.0143(18) 0.0147(18) -0.0026(15) -0.0023(15) 0.0047(15)
C3 0.039(3) 0.022(2) 0.035(3) 0.012(2) 0.014(2) 0.022(2)
C7 0.036(3) 0.034(3) 0.044(3) 0.003(2) 0.014(2) 0.021(2)
C8 0.051(4) 0.039(3) 0.074(4) 0.005(3) 0.018(3) 0.023(3)
C9 0.059(4) 0.046(3) 0.044(3) 0.004(3) 0.008(3) 0.032(3)
C13 0.073(4) 0.081(4) 0.128(6) -0.039(5) -0.015(4) 0.041(4)
C14 0.068(4) 0.095(5) 0.111(6) -0.032(5) -0.020(4) 0.047(4)
C15 0.069(4) 0.075(4) 0.112(6) -0.031(4) -0.015(4) 0.034(4)
C16 0.087(5) 0.084(5) 0.161(7) -0.039(5) -0.006(5) 0.043(4)
C17 0.094(5) 0.099(5) 0.196(8) -0.029(6) 0.014(6) 0.046(4)
C18 0.104(6) 0.106(5) 0.181(8) -0.034(6) 0.007(6) 0.052(5)
C19 0.099(5) 0.120(6) 0.211(9) -0.041(6) -0.002(6) 0.057(5)
C20 0.100(6) 0.117(5) 0.193(8) -0.040(6) 0.006(6) 0.050(5)
C21 0.072(4) 0.094(4) 0.123(6) -0.032(5) -0.015(4) 0.045(4)
C22 0.076(4) 0.110(5) 0.118(6) -0.037(5) -0.017(4) 0.054(4)
C23 0.081(4) 0.097(5) 0.102(6) -0.031(4) -0.012(4) 0.058(4)
C24 0.072(4) 0.088(5) 0.085(5) -0.023(4) -0.021(4) 0.048(4)
C25 0.096(6) 0.101(6) 0.177(8) -0.022(6) -0.007(6) 0.055(5)
C26 0.140(8) 0.111(6) 0.220(10) -0.012(7) 0.019(7) 0.044(5)
C27 0.081(5) 0.115(6) 0.127(7) -0.026(5) -0.005(5) 0.056(5)
C28 0.107(6) 0.118(6) 0.126(7) -0.004(5) -0.001(5) 0.075(5)
C29 0.073(5) 0.094(5) 0.081(5) -0.028(4) -0.028(4) 0.057(4)
C30 0.068(5) 0.093(5) 0.078(5) -0.017(4) -0.013(4) 0.060(4)
C31 0.105(7) 0.113(7) 0.109(6) -0.052(5) -0.048(6) 0.079(6)
C32 0.128(8) 0.140(7) 0.113(6) -0.058(5) -0.062(6) 0.094(7)
C33 0.168(10) 0.167(7) 0.095(6) -0.049(5) -0.055(6) 0.128(8)
C34 0.121(7) 0.135(6) 0.080(5) -0.030(5) -0.029(5) 0.095(6)
C35 0.152(10) 0.154(7) 0.082(6) -0.014(5) -0.017(6) 0.109(8)
C36 0.134(9) 0.124(7) 0.085(5) -0.001(5) -0.005(6) 0.088(7)
C37 0.099(6) 0.094(5) 0.074(4) -0.004(4) -0.011(4) 0.059(5)
C38 0.079(5) 0.084(4) 0.073(4) 0.004(3) 0.002(4) 0.054(4)
C39 0.056(4) 0.043(3) 0.055(3) 0.003(3) 0.005(3) 0.028(3)
C40 0.043(3) 0.057(3) 0.051(4) -0.008(3) -0.011(3) 0.028(3)
C41 0.235(17) 0.169(10) 0.125(9) -0.061(8) -0.060(10) 0.129(12)
C42 0.236(16) 0.215(14) 0.097(6) -0.060(7) -0.069(8) 0.163(13)
C43 0.112(7) 0.077(5) 0.083(6) 0.001(4) -0.005(5) 0.056(5)
C44 0.068(5) 0.060(4) 0.069(4) 0.000(3) 0.002(4) 0.028(4)
C45 0.040(3) 0.028(3) 0.056(4) 0.008(3) 0.008(3) 0.016(2)
C46 0.046(3) 0.038(3) 0.059(4) 0.004(3) 0.006(3) 0.016(3)
C47 0.042(3) 0.037(3) 0.046(3) 0.012(3) 0.015(2) 0.021(3)
C48 0.070(5) 0.069(5) 0.061(4) 0.008(4) 0.008(4) 0.045(4)
C49 0.077(5) 0.063(4) 0.065(5) 0.022(4) 0.019(4) 0.040(4)
C50 0.073(5) 0.054(4) 0.068(5) 0.022(4) 0.025(4) 0.031(4)
C51 0.132(9) 0.082(6) 0.084(6) 0.025(5) 0.031(6) 0.063(6)
C52 0.109(7) 0.068(5) 0.109(8) 0.027(6) 0.035(6) 0.049(6)
C53 0.067(5) 0.044(4) 0.090(6) 0.002(4) 0.012(4) 0.019(4)
C54 0.076(5) 0.059(5) 0.094(7) 0.009(5) 0.010(5) 0.026(4)
C55 0.057(5) 0.052(4) 0.126(8) -0.022(5) -0.017(5) 0.016(4)
C56 0.057(4) 0.053(4) 0.076(5) -0.016(4) -0.011(4) 0.027(3)
C57 0.103(6) 0.063(5) 0.059(4) 0.004(4) 0.001(4) 0.051(4)
C58 0.120(8) 0.102(7) 0.053(4) 0.020(4) 0.001(5) 0.073(6)
C59 0.178(13) 0.074(7) 0.120(9) -0.005(6) -0.007(8) 0.044(8)
C60 0.136(10) 0.081(7) 0.144(10) -0.034(7) -0.036(8) 0.043(7)

loop_
_atom_type_symbol
_atom_type_description
_atom_type_scat_dispersion_real
_atom_type_scat_dispersion_imag
_atom_type_scat_source
C C 0.0033 0.0016 'International Tables Vol C Tables 4.2.6.8 and 6.1.1.4'
H H 0.0000 0.0000 'International Tables Vol C Tables 4.2.6.8 and 6.1.1.4'
N N 0.0061 0.0033 'International Tables Vol C Tables 4.2.6.8 and 6.1.1.4'
Cr Cr 0.3209 0.6236 'International Tables Vol C Tables 4.2.6.8 and 6.1.1.4'
Fe Fe 0.3463 0.8444 'International Tables Vol C Tables 4.2.6.8 and 6.1.1.4'

loop_
_geom_angle_atom_site_label_1
_geom_angle_atom_site_label_2
_geom_angle_atom_site_label_3
_geom_angle
_geom_angle_site_symmetry_1
_geom_angle_site_symmetry_3
C1 Fe1 C3 90.2(2) . 6
C1 Fe1 N14 88.6(2) . .
C3 Fe1 N14 173.5(3) 6 .
C1 Fe1 N16 92.4(2) . .
C3 Fe1 N16 90.6(2) 6 .
N14 Fe1 N16 95.9(2) . .
C1 Fe1 N13 90.9(3) . .
C3 Fe1 N13 91.4(2) 6 .
N14 Fe1 N13 82.2(3) . .
N16 Fe1 N13 176.2(2) . .
C1 Fe1 N15 174.2(3) . .
C3 Fe1 N15 91.3(2) 6 .
N14 Fe1 N15 90.5(3) . .
N16 Fe1 N15 82.0(2) . .
N13 Fe1 N15 94.7(3) . .
C2 Fe2 C2 89.9(2) 6 .
C2 Fe2 N18 91.27(18) 6 6
C2 Fe2 N18 172.41(19) . 6
C2 Fe2 N18 172.40(19) 6 .
C2 Fe2 N18 91.27(18) . .
N18 Fe2 N18 88.6(3) 6 .
C2 Fe2 N17 91.91(18) 6 6
C2 Fe2 N17 90.43(17) . 6
N18 Fe2 N17 82.03(19) 6 6
N18 Fe2 N17 95.59(19) . 6
C2 Fe2 N17 90.43(17) 6 .
C2 Fe2 N17 91.91(18) . .
N18 Fe2 N17 95.59(19) 6 .
N18 Fe2 N17 82.03(19) . .
N17 Fe2 N17 176.7(3) 6 .
N2 Cr1 C9 91.8(2) . .
N2 Cr1 N1 87.37(18) . .
C9 Cr1 N1 179.0(2) . .
N2 Cr1 C7 89.40(18) . .
C9 Cr1 C7 92.6(2) . .
N1 Cr1 C7 86.9(2) . .
N2 Cr1 C8 174.3(2) . .
C9 Cr1 C8 86.2(3) . .
N1 Cr1 C8 94.7(2) . .
C7 Cr1 C8 96.0(2) . .
N2 Cr1 N3 87.38(19) . .
C9 Cr1 N3 92.8(2) . .
N1 Cr1 N3 87.54(19) . .
C7 Cr1 N3 173.7(2) . .
C8 Cr1 N3 87.4(2) . .
C1 N1 Cr1 162.5(5) . .
C2 N2 Cr1 168.9(4) . .
C3 N3 Cr1 165.6(5) . .
C15 N13 C13 115.8(7) . .
C15 N13 Fe1 131.6(6) . .
C13 N13 Fe1 112.5(6) . .
C14 N14 C24 115.9(7) . .
C14 N14 Fe1 114.6(5) . .
C24 N14 Fe1 129.2(6) . .
C31 N15 C29 116.2(8) . .
C31 N15 Fe1 130.6(7) . .
C29 N15 Fe1 113.1(5) . .
C40 N16 C30 114.4(6) . .
C40 N16 Fe1 132.1(4) . .
C30 N16 Fe1 113.5(5) . .
C47 N17 C45 117.0(5) . .
C47 N17 Fe2 129.4(4) . .
C45 N17 Fe2 113.7(4) . .
C46 N18 C56 117.7(5) . .
C46 N18 Fe2 112.5(4) . .
C56 N18 Fe2 129.8(4) . .
N1 C1 Fe1 172.1(5) . .
N2 C2 Fe2 167.7(4) . .
N3 C3 Fe1 167.8(5) . 6
N7 C7 Cr1 173.2(5) . .
N8 C8 Cr1 178.7(6) . .
N9 C9 Cr1 176.7(6) . .
C18 C13 N13 123.1(9) . .
C18 C13 C14 121.5(10) . .
N13 C13 C14 115.2(8) . .
N14 C14 C13 115.1(8) . .
N14 C14 C21 123.3(8) . .
C13 C14 C21 121.6(9) . .
C16 C15 N13 125.3(9) . .
C15 C16 C17 118.3(10) . .
C15 C16 C25 120.2(9) . .
C17 C16 C25 120.0(10) . .
C18 C17 C16 119.6(11) . .
C18 C17 C26 123.2(11) . .
C16 C17 C26 116.9(11) . .
C13 C18 C17 116.7(11) . .
C13 C18 C19 116.3(12) . .
C17 C18 C19 126.9(12) . .
C20 C19 C18 121.1(13) . .
C19 C20 C21 122.3(12) . .
C20 C21 C14 116.9(10) . .
C20 C21 C22 123.4(10) . .
C14 C21 C22 119.6(10) . .
C23 C22 C21 117.5(9) . .
C23 C22 C27 119.0(9) . .
C21 C22 C27 123.2(10) . .
C22 C23 C24 120.0(9) . .
C22 C23 C28 126.2(9) . .
C24 C23 C28 113.8(9) . .
N14 C24 C23 123.4(9) . .
C30 C29 C34 123.8(9) . .
C30 C29 N15 114.3(8) . .
C34 C29 N15 121.9(8) . .
C29 C30 N16 117.0(8) . .
C29 C30 C37 120.4(8) . .
N16 C30 C37 122.6(7) . .
N15 C31 C32 122.0(10) . .
C31 C32 C33 123.2(10) . .
C31 C32 C41 123.1(13) . .
C33 C32 C41 113.4(12) . .
C34 C33 C32 115.1(11) . .
C34 C33 C42 119.7(13) . .
C32 C33 C42 125.1(11) . .
C33 C34 C29 121.2(11) . .
C33 C34 C35 123.3(10) . .
C29 C34 C35 115.2(9) . .
C36 C35 C34 119.2(10) . .
C35 C36 C37 125.0(11) . .
C30 C37 C38 118.7(8) . .
C30 C37 C36 116.3(8) . .
C38 C37 C36 124.9(9) . .
C39 C38 C37 118.6(7) . .
C39 C38 C43 121.4(7) . .
C37 C38 C43 120.0(7) . .
C38 C39 C40 116.5(6) . .
C38 C39 C44 122.3(6) . .
C40 C39 C44 121.1(6) . .
N16 C40 C39 129.0(6) . .
C50 C45 N17 124.6(6) . .
C50 C45 C46 121.7(6) . .
N17 C45 C46 113.7(5) . .
N18 C46 C45 117.9(5) . .
N18 C46 C53 121.3(6) . .
C45 C46 C53 120.6(6) . .
N17 C47 C48 124.5(6) . .
C47 C48 C49 117.5(7) . .
C47 C48 C57 118.9(6) . .
C49 C48 C57 123.5(7) . .
C50 C49 C48 117.2(7) . .
C50 C49 C58 125.3(7) . .
C48 C49 C58 117.5(7) . .
C45 C50 C49 118.8(6) . .
C45 C50 C51 118.8(8) . .
C49 C50 C51 122.3(8) . .
C52 C51 C50 121.9(9) . .
C51 C52 C53 122.2(8) . .
C54 C53 C52 127.2(8) . .
C54 C53 C46 118.0(8) . .
C52 C53 C46 114.7(7) . .
C53 C54 C55 119.4(8) . .
C53 C54 C59 117.1(9) . .
C55 C54 C59 123.5(9) . .
C56 C55 C54 119.5(8) . .
C56 C55 C60 119.0(9) . .
C54 C55 C60 121.3(8) . .
N18 C56 C55 123.7(8) . .

loop_
_geom_bond_atom_site_label_1
_geom_bond_atom_site_label_2
_geom_bond_distance
_geom_bond_site_symmetry_2
Fe1 C1 1.915(6) .
Fe1 C3 1.925(5) 6
Fe1 N14 1.949(6) .
Fe1 N16 1.959(5) .
Fe1 N13 1.979(6) .
Fe1 N15 1.979(6) .
Fe2 C2 1.910(4) 6
Fe2 C2 1.910(4) .
Fe2 N18 1.966(5) 6
Fe2 N18 1.966(5) .
Fe2 N17 1.983(4) 6
Fe2 N17 1.983(4) .
Cr1 N2 2.049(5) .
Cr1 C9 2.052(7) .
Cr1 N1 2.059(6) .
Cr1 C7 2.070(6) .
Cr1 C8 2.071(6) .
Cr1 N3 2.103(6) .
N1 C1 1.126(7) .
N2 C2 1.164(6) .
N3 C3 1.127(7) .
N7 C7 1.153(8) .
N8 C8 1.148(8) .
N9 C9 1.191(9) .
N13 C15 1.335(11) .
N13 C13 1.400(10) .
N14 C14 1.378(11) .
N14 C24 1.385(10) .
N15 C31 1.343(10) .
N15 C29 1.406(11) .
N16 C40 1.328(8) .
N16 C30 1.377(9) .
N17 C47 1.315(7) .
N17 C45 1.367(7) .
N18 C46 1.353(8) .
N18 C56 1.360(8) .
C3 Fe1 1.925(5) 6
C13 C18 1.386(16) .
C13 C14 1.398(12) .
C14 C21 1.411(12) .
C15 C16 1.320(13) .
C16 C17 1.422(15) .
C16 C25 1.560(15) .
C17 C18 1.392(17) .
C17 C26 1.533(17) .
C18 C19 1.439(16) .
C19 C20 1.377(17) .
C20 C21 1.378(16) .
C21 C22 1.421(14) .
C22 C23 1.395(15) .
C22 C27 1.524(13) .
C23 C24 1.409(12) .
C23 C28 1.532(13) .
C29 C30 1.378(11) .
C29 C34 1.408(12) .
C30 C37 1.399(12) .
C31 C32 1.393(14) .
C32 C33 1.393(17) .
C32 C41 1.453(15) .
C33 C34 1.375(14) .
C33 C42 1.585(15) .
C34 C35 1.555(16) .
C35 C36 1.245(14) .
C36 C37 1.502(13) .
C37 C38 1.455(12) .
C38 C39 1.356(10) .
C38 C43 1.542(11) .
C39 C40 1.395(9) .
C39 C44 1.454(9) .
C45 C50 1.349(9) .
C45 C46 1.408(9) .
C46 C53 1.506(9) .
C47 C48 1.397(9) .
C48 C49 1.433(10) .
C48 C57 1.512(10) .
C49 C50 1.420(11) .
C49 C58 1.493(10) .
C50 C51 1.448(11) .
C51 C52 1.364(13) .
C52 C53 1.424(12) .
C53 C54 1.345(12) .
C54 C55 1.427(12) .
C54 C59 1.513(13) .
C55 C56 1.377(10) .
C55 C60 1.508(13) .

loop_
_platon_squeeze_void_nr
_platon_squeeze_void_average_x
_platon_squeeze_void_average_y
_platon_squeeze_void_average_z
_platon_squeeze_void_volume
_platon_squeeze_void_count_electrons
1 -0.035 0.630 -0.113 4689.7 1941.4
